data_1555482
loop_
_publ_author_name
'Bhojgude, Sachin Suresh'
'Baviskar, Dnyaneshwar R.'
'Gonnade, Rajesh G.'
'Biju, Akkattu T.'

_publ_section_title
;
 Three-Component Coupling Involving Arynes, Aromatic Tertiary Amines, and
 Aldehydes via Aryl-Aryl Amino Group Migration.
;
_journal_issue 24
_journal_name_full 'Organic letters'
_journal_page_first 6270
_journal_page_last 6273
_journal_paper_doi 10.1021/acs.orglett.5b03319
_journal_volume 17
_journal_year 2015
_chemical_formula_moiety 'C24 H24 N2 O'
_chemical_formula_sum 'C24 H24 N2 O'
_chemical_formula_weight 356.45
_space_group_IT_number 2
_space_group_name_Hall '-P 1'
_space_group_name_H-M_alt 'P -1'
_symmetry_cell_setting triclinic
_symmetry_space_group_name_H-M 'P -1'
_atom_sites_solution_hydrogens geom
_atom_sites_solution_primary direct
_atom_sites_solution_secondary difmap
_audit_creation_method SHELXL-97
_cell_angle_alpha 83.533(4)
_cell_angle_beta 85.279(4)
_cell_angle_gamma 75.051(8)
_cell_formula_units_Z 4
_cell_length_a 10.369(3)
_cell_length_b 13.940(5)
_cell_length_c 14.494(5)
_cell_measurement_reflns_used 929
_cell_measurement_temperature 200(2)
_cell_measurement_theta_max 24.11
_cell_measurement_theta_min 4.65
_cell_volume 2008.1(12)
_computing_cell_refinement 'Bruker SAINT'
_computing_data_collection 'Bruker APEX2'
_computing_data_reduction 'Bruker SAINT'
_computing_molecular_graphics 'Bruker SHELXTL'
_computing_publication_material 'Bruker SHELXTL'
_computing_structure_refinement 'SHELXL-97 (Sheldrick, 2008)'
_computing_structure_solution 'SHELXS-97 (Sheldrick, 2008)'
_diffrn_ambient_temperature 200(2)
_diffrn_measured_fraction_theta_full 0.941
_diffrn_measured_fraction_theta_max 0.941
_diffrn_measurement_device_type 'Bruker APEX-II CCD'
_diffrn_measurement_method '\f and \w scans'
_diffrn_radiation_monochromator graphite
_diffrn_radiation_source 'fine-focus sealed tube'
_diffrn_radiation_type MoK\a
_diffrn_radiation_wavelength 0.71073
_diffrn_reflns_av_R_equivalents 0.0898
_diffrn_reflns_av_sigmaI/netI 0.0817
_diffrn_reflns_limit_h_max 12
_diffrn_reflns_limit_h_min -12
_diffrn_reflns_limit_k_max 16
_diffrn_reflns_limit_k_min -16
_diffrn_reflns_limit_l_max 17
_diffrn_reflns_limit_l_min -17
_diffrn_reflns_number 26518
_diffrn_reflns_theta_full 25.00
_diffrn_reflns_theta_max 25.00
_diffrn_reflns_theta_min 1.42
_exptl_absorpt_coefficient_mu 0.072
_exptl_absorpt_correction_T_max 0.9871
_exptl_absorpt_correction_T_min 0.9682
_exptl_absorpt_correction_type multi-scan
_exptl_absorpt_process_details SADABS,(BRUKER,2006)
_exptl_crystal_colour COLOURLESS
_exptl_crystal_density_diffrn 1.179
_exptl_crystal_density_method 'not measured'
_exptl_crystal_description PLATE
_exptl_crystal_F_000 760
_exptl_crystal_size_max 0.45
_exptl_crystal_size_mid 0.23
_exptl_crystal_size_min 0.18
_refine_diff_density_max 0.431
_refine_diff_density_min -0.411
_refine_diff_density_rms 0.110
_refine_ls_extinction_coef 0.030(7)
_refine_ls_extinction_expression Fc^*^=kFc[1+0.001xFc^2^\l^3^/sin(2\q)]^-1/4^
_refine_ls_extinction_method SHELXL
_refine_ls_goodness_of_fit_ref 1.341
_refine_ls_hydrogen_treatment constr
_refine_ls_matrix_type full
_refine_ls_number_parameters 496
_refine_ls_number_reflns 6658
_refine_ls_number_restraints 0
_refine_ls_restrained_S_all 1.341
_refine_ls_R_factor_all 0.1847
_refine_ls_R_factor_gt 0.1110
_refine_ls_shift/su_max 0.000
_refine_ls_shift/su_mean 0.000
_refine_ls_structure_factor_coef Fsqd
_refine_ls_weighting_details 'calc w=1/[\s^2^(Fo^2^)+(0.2000P)^2^+0.0000P] where P=(Fo^2^+2Fc^2^)/3'
_refine_ls_weighting_scheme calc
_refine_ls_wR_factor_gt 0.3108
_refine_ls_wR_factor_ref 0.4024
_reflns_number_gt 3694
_reflns_number_total 6658
_reflns_threshold_expression >2sigma(I)
_cod_data_source_file ol5b03319_si_003.cif
_cod_data_source_block ir_si_70_0m
_cod_depositor_comments
;
The following automatic conversions were performed:

data item '_exptl_absorpt_correction_type' value 'MULTI-SCAN' was
changed to 'multi-scan' in accordance with the
/home/saulius/struct/COD-crude-data/automatic-downloads/DataCite-retrospective/ACS/depositions/lib/dictionaries/cif_core.dic
dictionary named 'cif_core.dic' version 2.4.2 last updated on
2011-04-26.

data item '_refine_ls_hydrogen_treatment' value 'CONSTR' was changed
to 'constr' in accordance with the
/home/saulius/struct/COD-crude-data/automatic-downloads/DataCite-retrospective/ACS/depositions/lib/dictionaries/cif_core.dic
dictionary named 'cif_core.dic' version 2.4.2 last updated on
2011-04-26.

data item '_symmetry_cell_setting' value 'Triclinic' was changed to
'triclinic' in accordance with the
/home/saulius/struct/COD-crude-data/automatic-downloads/DataCite-retrospective/ACS/depositions/lib/dictionaries/cif_core.dic
dictionary named 'cif_core.dic' version 2.4.2 last updated on
2011-04-26.

Automatic conversion script
Id: cif_fix_values 6909 2019-04-08 15:41:33Z antanas 
;
_cod_original_cell_volume 2008.0(12)
_cod_original_sg_symbol_H-M 'P-1   '
_cod_database_code 1555482

loop_
_symmetry_equiv_pos_as_xyz
'x, y, z'
'-x, -y, -z'

loop_
_atom_site_label
_atom_site_type_symbol
_atom_site_fract_x
_atom_site_fract_y
_atom_site_fract_z
_atom_site_U_iso_or_equiv
_atom_site_adp_type
_atom_site_occupancy
_atom_site_symmetry_multiplicity
_atom_site_calc_flag
_atom_site_refinement_flags
O1 O 0.7158(3) 0.2681(2) 0.2131(2) 0.0462(10) Uani 1 1 d .
O2 O 0.3194(3) 0.1964(2) 0.2800(2) 0.0506(10) Uani 1 1 d .
N1 N 0.8512(5) -0.2735(4) 0.3017(4) 0.0741(16) Uani 1 1 d .
N2 N 0.9019(4) 0.3167(3) 0.4336(3) 0.0492(12) Uani 1 1 d .
N3 N 0.1958(7) 0.7494(4) 0.2237(5) 0.100(2) Uani 1 1 d .
N4 N 0.0741(4) 0.2551(3) 0.0533(3) 0.0485(12) Uani 1 1 d .
C1 C 0.8467(5) -0.1912(5) 0.3028(4) 0.0582(15) Uani 1 1 d .
C2 C 0.8391(5) -0.0868(4) 0.3030(4) 0.0504(14) Uani 1 1 d .
C3 C 0.8758(6) -0.0315(4) 0.2239(4) 0.0611(16) Uani 1 1 d .
H3 H 0.9118 -0.0634 0.1696 0.073 Uiso 1 1 calc R
C4 C 0.8598(6) 0.0694(4) 0.2247(4) 0.0601(16) Uani 1 1 d .
H4 H 0.8860 0.1063 0.1705 0.072 Uiso 1 1 calc R
C5 C 0.8053(4) 0.1200(4) 0.3039(3) 0.0415(12) Uani 1 1 d .
C6 C 0.7753(5) 0.0627(4) 0.3827(4) 0.0524(14) Uani 1 1 d .
H6 H 0.7433 0.0937 0.4381 0.063 Uiso 1 1 calc R
C7 C 0.7907(5) -0.0388(4) 0.3827(4) 0.0567(15) Uani 1 1 d .
H7 H 0.7681 -0.0763 0.4377 0.068 Uiso 1 1 calc R
C8 C 0.7840(5) 0.2314(4) 0.2986(3) 0.0423(13) Uani 1 1 d .
H8 H 0.8729 0.2478 0.2926 0.051 Uiso 1 1 calc R
C9 C 0.7040(4) 0.2779(3) 0.3817(3) 0.0353(11) Uani 1 1 d .
C10 C 0.5697(5) 0.2823(4) 0.3940(4) 0.0494(14) Uani 1 1 d .
H10 H 0.5302 0.2558 0.3492 0.059 Uiso 1 1 calc R
C11 C 0.4878(5) 0.3237(4) 0.4689(4) 0.0446(13) Uani 1 1 d .
C12 C 0.3432(6) 0.3263(5) 0.4744(4) 0.0647(16) Uani 1 1 d .
H12A H 0.3174 0.3004 0.5370 0.097 Uiso 1 1 calc R
H12B H 0.3261 0.2849 0.4287 0.097 Uiso 1 1 calc R
H12C H 0.2907 0.3951 0.4613 0.097 Uiso 1 1 calc R
C13 C 0.5483(5) 0.3619(4) 0.5342(3) 0.0414(12) Uani 1 1 d .
C14 C 0.4690(6) 0.4043(4) 0.6186(4) 0.0596(15) Uani 1 1 d .
H14A H 0.5215 0.4391 0.6497 0.089 Uiso 1 1 calc R
H14B H 0.4483 0.3501 0.6615 0.089 Uiso 1 1 calc R
H14C H 0.3856 0.4514 0.5994 0.089 Uiso 1 1 calc R
C15 C 0.6836(5) 0.3582(4) 0.5215(4) 0.0487(14) Uani 1 1 d .
H15 H 0.7232 0.3853 0.5658 0.058 Uiso 1 1 calc R
C16 C 0.7643(5) 0.3166(4) 0.4470(4) 0.0422(13) Uani 1 1 d .
C17 C 0.9926(6) 0.2203(4) 0.4617(5) 0.0651(17) Uani 1 1 d .
H17A H 0.9815 0.2050 0.5291 0.098 Uiso 1 1 calc R
H17B H 1.0852 0.2232 0.4451 0.098 Uiso 1 1 calc R
H17C H 0.9720 0.1682 0.4298 0.098 Uiso 1 1 calc R
C18 C 0.9390(6) 0.3967(5) 0.4747(5) 0.0661(17) Uani 1 1 d .
H18A H 0.8756 0.4605 0.4576 0.099 Uiso 1 1 calc R
H18B H 1.0294 0.3999 0.4515 0.099 Uiso 1 1 calc R
H18C H 0.9367 0.3830 0.5426 0.099 Uiso 1 1 calc R
C19 C 0.7114(4) 0.3645(4) 0.1757(3) 0.0407(12) Uani 1 1 d .
C20 C 0.6618(5) 0.3883(4) 0.0879(4) 0.0500(14) Uani 1 1 d .
H20 H 0.6359 0.3398 0.0575 0.060 Uiso 1 1 calc R
C21 C 0.6505(5) 0.4839(5) 0.0449(4) 0.0575(16) Uani 1 1 d .
H21 H 0.6173 0.5007 -0.0155 0.069 Uiso 1 1 calc R
C22 C 0.6867(5) 0.5546(5) 0.0887(4) 0.0618(17) Uani 1 1 d .
H22 H 0.6771 0.6203 0.0592 0.074 Uiso 1 1 calc R
C23 C 0.7369(5) 0.5297(4) 0.1752(4) 0.0541(15) Uani 1 1 d .
H23 H 0.7634 0.5785 0.2047 0.065 Uiso 1 1 calc R
C24 C 0.7499(5) 0.4347(4) 0.2205(4) 0.0457(13) Uani 1 1 d .
H24 H 0.7842 0.4182 0.2806 0.055 Uiso 1 1 calc R
C25 C 0.2063(6) 0.6660(5) 0.2253(5) 0.0694(18) Uani 1 1 d .
C26 C 0.2176(6) 0.5600(4) 0.2245(4) 0.0539(15) Uani 1 1 d .
C27 C 0.1028(6) 0.5250(4) 0.2412(5) 0.0671(18) Uani 1 1 d .
H27 H 0.0192 0.5692 0.2563 0.081 Uiso 1 1 calc R
C28 C 0.1117(5) 0.4264(4) 0.2356(4) 0.0583(16) Uani 1 1 d .
H28 H 0.0333 0.4025 0.2463 0.070 Uiso 1 1 calc R
C29 C 0.2325(5) 0.3606(4) 0.2147(3) 0.0460(13) Uani 1 1 d .
C30 C 0.3480(5) 0.3950(4) 0.2018(4) 0.0488(13) Uani 1 1 d .
H30 H 0.4319 0.3502 0.1883 0.059 Uiso 1 1 calc R
C31 C 0.3404(6) 0.4945(4) 0.2086(4) 0.0547(15) Uani 1 1 d .
H31 H 0.4194 0.5177 0.2023 0.066 Uiso 1 1 calc R
C32 C 0.2385(5) 0.2523(4) 0.2057(3) 0.0459(13) Uani 1 1 d .
H32 H 0.1463 0.2419 0.2159 0.055 Uiso 1 1 calc R
C33 C 0.2990(5) 0.2165(4) 0.1128(3) 0.0417(13) Uani 1 1 d .
C34 C 0.4360(5) 0.1810(4) 0.0981(4) 0.0483(14) Uani 1 1 d .
H34 H 0.4906 0.1779 0.1484 0.058 Uiso 1 1 calc R
C35 C 0.4983(5) 0.1497(4) 0.0140(4) 0.0537(15) Uani 1 1 d .
C36 C 0.6466(6) 0.1106(5) 0.0015(5) 0.0678(17) Uani 1 1 d .
H36A H 0.6883 0.1171 0.0580 0.102 Uiso 1 1 calc R
H36B H 0.6808 0.1490 -0.0514 0.102 Uiso 1 1 calc R
H36C H 0.6678 0.0402 -0.0102 0.102 Uiso 1 1 calc R
C37 C 0.4160(6) 0.1509(4) -0.0595(4) 0.0538(14) Uani 1 1 d .
C38 C 0.4757(7) 0.1176(6) -0.1529(5) 0.084(2) Uani 1 1 d .
H38A H 0.4041 0.1263 -0.1955 0.126 Uiso 1 1 calc R
H38B H 0.5243 0.0472 -0.1452 0.126 Uiso 1 1 calc R
H38C H 0.5374 0.1578 -0.1784 0.126 Uiso 1 1 calc R
C39 C 0.2788(5) 0.1853(4) -0.0452(4) 0.0562(15) Uani 1 1 d .
H39 H 0.2240 0.1869 -0.0950 0.067 Uiso 1 1 calc R
C40 C 0.2172(5) 0.2177(4) 0.0391(4) 0.0465(14) Uani 1 1 d .
C41 C -0.0007(6) 0.2002(5) 0.0067(5) 0.0669(17) Uani 1 1 d .
H41A H 0.0073 0.2169 -0.0607 0.100 Uiso 1 1 calc R
H41B H -0.0951 0.2187 0.0283 0.100 Uiso 1 1 calc R
H41C H 0.0357 0.1284 0.0213 0.100 Uiso 1 1 calc R
C42 C 0.0314(5) 0.3613(4) 0.0230(4) 0.0630(17) Uani 1 1 d .
H42A H 0.0867 0.3969 0.0502 0.094 Uiso 1 1 calc R
H42B H -0.0625 0.3871 0.0434 0.094 Uiso 1 1 calc R
H42C H 0.0413 0.3711 -0.0450 0.094 Uiso 1 1 calc R
C43 C 0.3143(5) 0.0995(4) 0.3050(4) 0.0473(14) Uani 1 1 d .
C44 C 0.2222(6) 0.0550(4) 0.2766(4) 0.0555(15) Uani 1 1 d .
H44 H 0.1569 0.0912 0.2349 0.067 Uiso 1 1 calc R
C45 C 0.2253(6) -0.0433(4) 0.3094(5) 0.0640(16) Uani 1 1 d .
H45 H 0.1602 -0.0732 0.2908 0.077 Uiso 1 1 calc R
C46 C 0.3203(6) -0.0975(4) 0.3677(4) 0.0658(17) Uani 1 1 d .
H46 H 0.3215 -0.1646 0.3896 0.079 Uiso 1 1 calc R
C47 C 0.4153(7) -0.0531(4) 0.3947(4) 0.0676(18) Uani 1 1 d .
H47 H 0.4820 -0.0899 0.4352 0.081 Uiso 1 1 calc R
C48 C 0.4126(6) 0.0440(4) 0.3626(4) 0.0587(16) Uani 1 1 d .
H48 H 0.4789 0.0734 0.3801 0.070 Uiso 1 1 calc R

loop_
_atom_site_aniso_label
_atom_site_aniso_U_11
_atom_site_aniso_U_22
_atom_site_aniso_U_33
_atom_site_aniso_U_23
_atom_site_aniso_U_13
_atom_site_aniso_U_12
O1 0.045(2) 0.050(2) 0.0420(19) 0.0112(16) -0.0166(15) -0.0114(16)
O2 0.057(2) 0.043(2) 0.053(2) 0.0110(16) -0.0224(17) -0.0143(17)
N1 0.074(4) 0.049(3) 0.094(4) -0.004(3) -0.013(3) -0.004(3)
N2 0.040(2) 0.052(3) 0.057(3) -0.001(2) -0.015(2) -0.011(2)
N3 0.125(6) 0.047(4) 0.132(6) 0.000(3) -0.032(4) -0.023(3)
N4 0.042(2) 0.056(3) 0.046(3) 0.005(2) -0.0114(19) -0.011(2)
C1 0.048(3) 0.046(4) 0.075(4) 0.002(3) -0.013(3) -0.002(3)
C2 0.037(3) 0.047(3) 0.062(4) 0.005(3) -0.012(3) -0.002(2)
C3 0.068(4) 0.053(4) 0.054(4) 0.000(3) 0.004(3) -0.006(3)
C4 0.067(4) 0.047(3) 0.060(4) 0.015(3) 0.005(3) -0.014(3)
C5 0.029(2) 0.046(3) 0.045(3) 0.001(2) -0.005(2) -0.001(2)
C6 0.057(3) 0.045(3) 0.045(3) 0.007(2) 0.000(2) 0.000(2)
C7 0.052(3) 0.046(3) 0.061(4) 0.015(3) -0.001(3) 0.000(2)
C8 0.033(3) 0.044(3) 0.047(3) 0.013(2) -0.011(2) -0.009(2)
C9 0.033(3) 0.031(2) 0.037(3) 0.005(2) -0.006(2) -0.0014(19)
C10 0.042(3) 0.050(3) 0.055(3) 0.016(3) -0.021(3) -0.013(2)
C11 0.033(3) 0.054(3) 0.043(3) 0.008(2) -0.005(2) -0.008(2)
C12 0.047(3) 0.079(4) 0.069(4) -0.005(3) -0.005(3) -0.018(3)
C13 0.042(3) 0.041(3) 0.036(3) 0.006(2) -0.006(2) -0.004(2)
C14 0.056(4) 0.065(4) 0.051(3) -0.011(3) 0.002(3) -0.004(3)
C15 0.046(3) 0.047(3) 0.052(3) 0.012(2) -0.018(3) -0.012(2)
C16 0.034(3) 0.047(3) 0.044(3) 0.011(2) -0.010(2) -0.011(2)
C17 0.045(3) 0.067(4) 0.078(4) -0.008(3) -0.020(3) 0.002(3)
C18 0.046(3) 0.073(4) 0.087(4) -0.019(3) -0.009(3) -0.023(3)
C19 0.027(2) 0.042(3) 0.047(3) 0.011(2) -0.003(2) -0.003(2)
C20 0.037(3) 0.060(3) 0.050(3) 0.011(3) -0.009(2) -0.009(2)
C21 0.039(3) 0.072(4) 0.054(3) 0.023(3) -0.012(2) -0.010(3)
C22 0.043(3) 0.060(4) 0.073(4) 0.023(3) -0.001(3) -0.008(3)
C23 0.043(3) 0.051(3) 0.064(4) 0.006(3) 0.003(3) -0.012(2)
C24 0.040(3) 0.050(3) 0.043(3) 0.003(2) 0.001(2) -0.008(2)
C25 0.072(4) 0.053(4) 0.085(5) 0.004(3) -0.028(3) -0.015(3)
C26 0.066(4) 0.046(3) 0.049(3) 0.006(2) -0.012(3) -0.015(3)
C27 0.051(4) 0.048(4) 0.098(5) 0.004(3) -0.012(3) -0.006(3)
C28 0.034(3) 0.050(3) 0.087(4) 0.002(3) -0.005(3) -0.008(2)
C29 0.046(3) 0.045(3) 0.045(3) 0.008(2) -0.012(2) -0.010(2)
C30 0.039(3) 0.047(3) 0.059(3) 0.007(2) -0.005(2) -0.013(2)
C31 0.055(3) 0.055(4) 0.057(3) 0.007(3) -0.015(3) -0.020(3)
C32 0.038(3) 0.055(3) 0.042(3) 0.012(2) -0.008(2) -0.011(2)
C33 0.037(3) 0.036(3) 0.051(3) 0.008(2) -0.010(2) -0.010(2)
C34 0.040(3) 0.052(3) 0.051(3) 0.011(3) -0.012(2) -0.011(2)
C35 0.043(3) 0.049(3) 0.065(4) 0.013(3) -0.011(3) -0.009(2)
C36 0.048(3) 0.072(4) 0.078(4) -0.004(3) -0.007(3) -0.005(3)
C37 0.051(3) 0.055(3) 0.052(3) 0.001(3) 0.004(3) -0.013(3)
C38 0.070(5) 0.106(6) 0.072(5) -0.010(4) 0.006(4) -0.016(4)
C39 0.047(3) 0.072(4) 0.050(3) 0.009(3) -0.010(3) -0.019(3)
C40 0.036(3) 0.047(3) 0.056(3) 0.016(2) -0.015(2) -0.013(2)
C41 0.048(3) 0.084(5) 0.077(4) -0.008(3) -0.018(3) -0.027(3)
C42 0.040(3) 0.059(4) 0.081(4) 0.010(3) -0.012(3) -0.002(3)
C43 0.044(3) 0.047(3) 0.050(3) 0.007(2) -0.013(2) -0.012(2)
C44 0.056(3) 0.048(3) 0.061(4) 0.001(3) -0.014(3) -0.008(3)
C45 0.067(4) 0.046(3) 0.078(4) 0.000(3) 0.002(3) -0.019(3)
C46 0.074(4) 0.049(3) 0.066(4) 0.012(3) 0.004(3) -0.010(3)
C47 0.083(5) 0.057(4) 0.052(4) 0.020(3) -0.013(3) -0.007(3)
C48 0.063(4) 0.057(4) 0.055(4) 0.008(3) -0.018(3) -0.013(3)

loop_
_atom_type_symbol
_atom_type_description
_atom_type_scat_dispersion_real
_atom_type_scat_dispersion_imag
_atom_type_scat_source
C C 0.0033 0.0016 'International Tables Vol C Tables 4.2.6.8 and 6.1.1.4'
H H 0.0000 0.0000 'International Tables Vol C Tables 4.2.6.8 and 6.1.1.4'
N N 0.0061 0.0033 'International Tables Vol C Tables 4.2.6.8 and 6.1.1.4'
O O 0.0106 0.0060 'International Tables Vol C Tables 4.2.6.8 and 6.1.1.4'

loop_
_geom_angle_atom_site_label_1
_geom_angle_atom_site_label_2
_geom_angle_atom_site_label_3
_geom_angle
C19 O1 C8 118.4(4)
C43 O2 C32 118.3(4)
C16 N2 C17 113.4(4)
C16 N2 C18 115.1(4)
C17 N2 C18 110.0(4)
C40 N4 C42 111.3(4)
C40 N4 C41 112.5(5)
C42 N4 C41 109.7(4)
N1 C1 C2 178.9(6)
C3 C2 C7 118.9(5)
C3 C2 C1 121.2(6)
C7 C2 C1 119.9(5)
C4 C3 C2 119.7(6)
C4 C3 H3 120.1
C2 C3 H3 120.1
C3 C4 C5 122.0(5)
C3 C4 H4 119.0
C5 C4 H4 119.0
C6 C5 C4 117.0(5)
C6 C5 C8 123.7(5)
C4 C5 C8 119.3(4)
C5 C6 C7 121.4(5)
C5 C6 H6 119.3
C7 C6 H6 119.3
C6 C7 C2 120.8(5)
C6 C7 H7 119.6
C2 C7 H7 119.6
O1 C8 C5 104.3(4)
O1 C8 C9 111.6(4)
C5 C8 C9 113.7(4)
O1 C8 H8 109.1
C5 C8 H8 109.1
C9 C8 H8 109.1
C10 C9 C16 119.0(5)
C10 C9 C8 119.8(4)
C16 C9 C8 121.2(4)
C9 C10 C11 123.8(5)
C9 C10 H10 118.1
C11 C10 H10 118.1
C13 C11 C10 117.1(4)
C13 C11 C12 123.6(5)
C10 C11 C12 119.3(5)
C11 C12 H12A 109.5
C11 C12 H12B 109.5
H12A C12 H12B 109.5
C11 C12 H12C 109.5
H12A C12 H12C 109.5
H12B C12 H12C 109.5
C15 C13 C11 119.1(5)
C15 C13 C14 120.1(5)
C11 C13 C14 120.7(5)
C13 C14 H14A 109.5
C13 C14 H14B 109.5
H14A C14 H14B 109.5
C13 C14 H14C 109.5
H14A C14 H14C 109.5
H14B C14 H14C 109.5
C13 C15 C16 123.3(5)
C13 C15 H15 118.4
C16 C15 H15 118.4
C15 C16 C9 117.6(4)
C15 C16 N2 122.3(5)
C9 C16 N2 120.0(5)
N2 C17 H17A 109.5
N2 C17 H17B 109.5
H17A C17 H17B 109.5
N2 C17 H17C 109.5
H17A C17 H17C 109.5
H17B C17 H17C 109.5
N2 C18 H18A 109.5
N2 C18 H18B 109.5
H18A C18 H18B 109.5
N2 C18 H18C 109.5
H18A C18 H18C 109.5
H18B C18 H18C 109.5
O1 C19 C20 114.4(5)
O1 C19 C24 124.7(4)
C20 C19 C24 120.9(4)
C21 C20 C19 119.0(5)
C21 C20 H20 120.5
C19 C20 H20 120.5
C22 C21 C20 120.8(5)
C22 C21 H21 119.6
C20 C21 H21 119.6
C23 C22 C21 119.5(5)
C23 C22 H22 120.2
C21 C22 H22 120.2
C22 C23 C24 121.4(6)
C22 C23 H23 119.3
C24 C23 H23 119.3
C19 C24 C23 118.3(5)
C19 C24 H24 120.8
C23 C24 H24 120.8
N3 C25 C26 178.1(7)
C31 C26 C27 120.2(5)
C31 C26 C25 120.7(5)
C27 C26 C25 119.0(6)
C28 C27 C26 119.2(6)
C28 C27 H27 120.4
C26 C27 H27 120.4
C27 C28 C29 121.4(5)
C27 C28 H28 119.3
C29 C28 H28 119.3
C28 C29 C30 119.3(5)
C28 C29 C32 120.1(5)
C30 C29 C32 120.6(5)
C31 C30 C29 119.8(5)
C31 C30 H30 120.1
C29 C30 H30 120.1
C26 C31 C30 119.9(5)
C26 C31 H31 120.1
C30 C31 H31 120.1
O2 C32 C29 105.1(4)
O2 C32 C33 110.0(4)
C29 C32 C33 114.1(4)
O2 C32 H32 109.2
C29 C32 H32 109.2
C33 C32 H32 109.2
C34 C33 C40 118.1(5)
C34 C33 C32 120.9(4)
C40 C33 C32 121.0(4)
C33 C34 C35 123.9(5)
C33 C34 H34 118.1
C35 C34 H34 118.1
C34 C35 C37 117.8(5)
C34 C35 C36 122.1(5)
C37 C35 C36 120.0(6)
C35 C36 H36A 109.5
C35 C36 H36B 109.5
H36A C36 H36B 109.5
C35 C36 H36C 109.5
H36A C36 H36C 109.5
H36B C36 H36C 109.5
C39 C37 C35 118.7(5)
C39 C37 C38 120.2(5)
C35 C37 C38 121.1(5)
C37 C38 H38A 109.5
C37 C38 H38B 109.5
H38A C38 H38B 109.5
C37 C38 H38C 109.5
H38A C38 H38C 109.5
H38B C38 H38C 109.5
C37 C39 C40 123.1(5)
C37 C39 H39 118.5
C40 C39 H39 118.5
C39 C40 C33 118.4(5)
C39 C40 N4 123.0(4)
C33 C40 N4 118.6(5)
N4 C41 H41A 109.5
N4 C41 H41B 109.5
H41A C41 H41B 109.5
N4 C41 H41C 109.5
H41A C41 H41C 109.5
H41B C41 H41C 109.5
N4 C42 H42A 109.5
N4 C42 H42B 109.5
H42A C42 H42B 109.5
N4 C42 H42C 109.5
H42A C42 H42C 109.5
H42B C42 H42C 109.5
O2 C43 C44 125.3(4)
O2 C43 C48 115.4(5)
C44 C43 C48 119.3(5)
C43 C44 C45 119.7(5)
C43 C44 H44 120.2
C45 C44 H44 120.2
C46 C45 C44 121.2(6)
C46 C45 H45 119.4
C44 C45 H45 119.4
C45 C46 C47 119.0(5)
C45 C46 H46 120.5
C47 C46 H46 120.5
C48 C47 C46 120.0(5)
C48 C47 H47 120.0
C46 C47 H47 120.0
C47 C48 C43 120.8(6)
C47 C48 H48 119.6
C43 C48 H48 119.6

loop_
_geom_bond_atom_site_label_1
_geom_bond_atom_site_label_2
_geom_bond_distance
O1 C19 1.382(6)
O1 C8 1.452(5)
O2 C43 1.373(6)
O2 C32 1.446(5)
N1 C1 1.138(7)
N2 C16 1.425(6)
N2 C17 1.465(7)
N2 C18 1.467(7)
N3 C25 1.137(7)
N4 C40 1.446(6)
N4 C42 1.458(7)
N4 C41 1.468(7)
C1 C2 1.438(8)
C2 C3 1.390(8)
C2 C7 1.391(8)
C3 C4 1.375(8)
C3 H3 0.9500
C4 C5 1.415(8)
C4 H4 0.9500
C5 C6 1.379(7)
C5 C8 1.506(7)
C6 C7 1.383(7)
C6 H6 0.9500
C7 H7 0.9500
C8 C9 1.515(7)
C8 H8 1.0000
C9 C10 1.375(7)
C9 C16 1.401(7)
C10 C11 1.403(8)
C10 H10 0.9500
C11 C13 1.399(7)
C11 C12 1.486(7)
C12 H12A 0.9800
C12 H12B 0.9800
C12 H12C 0.9800
C13 C15 1.388(7)
C13 C14 1.506(7)
C14 H14A 0.9800
C14 H14B 0.9800
C14 H14C 0.9800
C15 C16 1.394(8)
C15 H15 0.9500
C17 H17A 0.9800
C17 H17B 0.9800
C17 H17C 0.9800
C18 H18A 0.9800
C18 H18B 0.9800
C18 H18C 0.9800
C19 C20 1.386(7)
C19 C24 1.387(7)
C20 C21 1.386(7)
C20 H20 0.9500
C21 C22 1.374(8)
C21 H21 0.9500
C22 C23 1.370(8)
C22 H22 0.9500
C23 C24 1.390(7)
C23 H23 0.9500
C24 H24 0.9500
C25 C26 1.453(8)
C26 C31 1.381(8)
C26 C27 1.393(8)
C27 C28 1.364(8)
C27 H27 0.9500
C28 C29 1.382(7)
C28 H28 0.9500
C29 C30 1.393(7)
C29 C32 1.515(7)
C30 C31 1.383(7)
C30 H30 0.9500
C31 H31 0.9500
C32 C33 1.519(7)
C32 H32 1.0000
C33 C34 1.385(7)
C33 C40 1.414(7)
C34 C35 1.393(8)
C34 H34 0.9500
C35 C37 1.415(8)
C35 C36 1.496(8)
C36 H36A 0.9800
C36 H36B 0.9800
C36 H36C 0.9800
C37 C39 1.385(8)
C37 C38 1.512(9)
C38 H38A 0.9800
C38 H38B 0.9800
C38 H38C 0.9800
C39 C40 1.397(8)
C39 H39 0.9500
C41 H41A 0.9800
C41 H41B 0.9800
C41 H41C 0.9800
C42 H42A 0.9800
C42 H42B 0.9800
C42 H42C 0.9800
C43 C44 1.375(7)
C43 C48 1.386(7)
C44 C45 1.391(7)
C44 H44 0.9500
C45 C46 1.365(8)
C45 H45 0.9500
C46 C47 1.393(9)
C46 H46 0.9500
C47 C48 1.374(8)
C47 H47 0.9500
C48 H48 0.9500

loop_
_geom_torsion_atom_site_label_1
_geom_torsion_atom_site_label_2
_geom_torsion_atom_site_label_3
_geom_torsion_atom_site_label_4
_geom_torsion
N1 C1 C2 C3 -66(41)
N1 C1 C2 C7 112(41)
C7 C2 C3 C4 -2.1(8)
C1 C2 C3 C4 176.1(5)
C2 C3 C4 C5 -0.6(9)
C3 C4 C5 C6 3.4(8)
C3 C4 C5 C8 -176.9(5)
C4 C5 C6 C7 -3.5(7)
C8 C5 C6 C7 176.8(5)
C5 C6 C7 C2 0.9(8)
C3 C2 C7 C6 2.0(8)
C1 C2 C7 C6 -176.2(5)
C19 O1 C8 C5 -164.0(4)
C19 O1 C8 C9 73.0(5)
C6 C5 C8 O1 -131.9(5)
C4 C5 C8 O1 48.4(5)
C6 C5 C8 C9 -10.3(6)
C4 C5 C8 C9 170.1(4)
O1 C8 C9 C10 47.0(5)
C5 C8 C9 C10 -70.5(5)
O1 C8 C9 C16 -133.1(4)
C5 C8 C9 C16 109.3(5)
C16 C9 C10 C11 0.0(7)
C8 C9 C10 C11 179.9(4)
C9 C10 C11 C13 -0.3(7)
C9 C10 C11 C12 178.9(4)
C10 C11 C13 C15 0.8(6)
C12 C11 C13 C15 -178.4(4)
C10 C11 C13 C14 -177.8(4)
C12 C11 C13 C14 3.0(7)
C11 C13 C15 C16 -1.0(7)
C14 C13 C15 C16 177.5(4)
C13 C15 C16 C9 0.7(7)
C13 C15 C16 N2 177.7(4)
C10 C9 C16 C15 -0.2(6)
C8 C9 C16 C15 180.0(4)
C10 C9 C16 N2 -177.3(4)
C8 C9 C16 N2 2.9(6)
C17 N2 C16 C15 102.5(6)
C18 N2 C16 C15 -25.4(6)
C17 N2 C16 C9 -80.5(6)
C18 N2 C16 C9 151.6(5)
C8 O1 C19 C20 171.1(4)
C8 O1 C19 C24 -10.1(7)
O1 C19 C20 C21 178.6(4)
C24 C19 C20 C21 -0.2(7)
C19 C20 C21 C22 -0.5(8)
C20 C21 C22 C23 1.2(8)
C21 C22 C23 C24 -1.1(8)
O1 C19 C24 C23 -178.4(4)
C20 C19 C24 C23 0.2(7)
C22 C23 C24 C19 0.4(8)
N3 C25 C26 C31 109(24)
N3 C25 C26 C27 -72(24)
C31 C26 C27 C28 -4.3(9)
C25 C26 C27 C28 176.6(6)
C26 C27 C28 C29 0.7(9)
C27 C28 C29 C30 1.9(8)
C27 C28 C29 C32 -177.9(5)
C28 C29 C30 C31 -1.0(7)
C32 C29 C30 C31 178.8(4)
C27 C26 C31 C30 5.2(8)
C25 C26 C31 C30 -175.6(5)
C29 C30 C31 C26 -2.6(8)
C43 O2 C32 C29 163.2(4)
C43 O2 C32 C33 -73.5(5)
C28 C29 C32 O2 -116.0(5)
C30 C29 C32 O2 64.2(6)
C28 C29 C32 C33 123.4(5)
C30 C29 C32 C33 -56.4(6)
O2 C32 C33 C34 -31.7(6)
C29 C32 C33 C34 86.1(5)
O2 C32 C33 C40 147.9(4)
C29 C32 C33 C40 -94.3(5)
C40 C33 C34 C35 2.3(7)
C32 C33 C34 C35 -178.1(4)
C33 C34 C35 C37 -2.4(8)
C33 C34 C35 C36 -179.2(5)
C34 C35 C37 C39 1.6(7)
C36 C35 C37 C39 178.4(5)
C34 C35 C37 C38 -179.7(5)
C36 C35 C37 C38 -2.9(8)
C35 C37 C39 C40 -0.9(8)
C38 C37 C39 C40 -179.6(5)
C37 C39 C40 C33 0.8(8)
C37 C39 C40 N4 178.9(5)
C34 C33 C40 C39 -1.4(7)
C32 C33 C40 C39 179.0(4)
C34 C33 C40 N4 -179.6(4)
C32 C33 C40 N4 0.8(6)
C42 N4 C40 C39 -85.5(6)
C41 N4 C40 C39 38.1(6)
C42 N4 C40 C33 92.6(5)
C41 N4 C40 C33 -143.7(5)
C32 O2 C43 C44 -11.7(8)
C32 O2 C43 C48 167.5(5)
O2 C43 C44 C45 -178.0(5)
C48 C43 C44 C45 2.9(9)
C43 C44 C45 C46 -1.6(9)
C44 C45 C46 C47 0.1(10)
C45 C46 C47 C48 0.0(9)
C46 C47 C48 C43 1.4(9)
O2 C43 C48 C47 177.9(5)
C44 C43 C48 C47 -2.9(9)
